data_7056651
loop_
_publ_author_name
'Fei, Fan'
'Lu, Taotao'
'Chen, Xue-tai'
'Xue, Ziling Ben'

_publ_section_title
;
 Synthesis and structural characterization of metal complexes with
 macrocyclic tetracarbene ligands
;
_journal_name_full 'New J. Chem.'
_journal_paper_doi 10.1039/C7NJ02485A
_journal_year 2017
_chemical_formula_sum 'C44 H48 F12 N8 P2 Pd'
_chemical_formula_weight 1085.24
_space_group_crystal_system tetragonal
_space_group_IT_number 96
_space_group_name_Hall 'P 4nw 2abw'
_space_group_name_H-M_alt 'P 43 21 2'
_symmetry_space_group_name_Hall 'P 4nw 2abw'
_symmetry_space_group_name_H-M 'P 43 21 2'
_atom_sites_solution_hydrogens geom
_audit_creation_method SHELXL-2014/6
_audit_update_record
;
2017-09-05 deposited with the CCDC.
2017-09-29 downloaded from the CCDC.
;
_cell_angle_alpha 90
_cell_angle_beta 90
_cell_angle_gamma 90
_cell_formula_units_Z 12
_cell_length_a 20.0846(7)
_cell_length_b 20.0846(7)
_cell_length_c 38.506(2)
_cell_measurement_reflns_used 9935
_cell_measurement_temperature 153(2)
_cell_measurement_theta_max 22.49
_cell_measurement_theta_min 2.27
_cell_volume 15533.0(11)
_computing_cell_refinement 'Bruker FRAMBO'
_computing_data_collection 'Bruker FRAMBO'
_computing_data_reduction 'Bruker SAINT'
_computing_molecular_graphics 'Bruker SHELXTL'
_computing_publication_material 'Bruker SHELXTL'
_computing_structure_refinement 'SHELXL-2014/7 (Sheldrick, 2014)'
_computing_structure_solution 'SHELXS-97 (Sheldrick, 1990)'
_diffrn_ambient_temperature 153(2)
_diffrn_measured_fraction_theta_full 0.976
_diffrn_measured_fraction_theta_max 0.999
_diffrn_measurement_device_type 'CCD area detector'
_diffrn_measurement_method 'phi and omega scans'
_diffrn_radiation_type MoK\a
_diffrn_radiation_wavelength 0.71073
_diffrn_reflns_av_R_equivalents 0.1059
_diffrn_reflns_av_unetI/netI 0.0566
_diffrn_reflns_Laue_measured_fraction_full 0.976
_diffrn_reflns_Laue_measured_fraction_max 0.999
_diffrn_reflns_limit_h_max 23
_diffrn_reflns_limit_h_min -23
_diffrn_reflns_limit_k_max 23
_diffrn_reflns_limit_k_min -15
_diffrn_reflns_limit_l_max 45
_diffrn_reflns_limit_l_min -45
_diffrn_reflns_number 112367
_diffrn_reflns_point_group_measured_fraction_full 0.976
_diffrn_reflns_point_group_measured_fraction_max 1.000
_diffrn_reflns_theta_full 25.242
_diffrn_reflns_theta_max 25.019
_diffrn_reflns_theta_min 2.028
_exptl_absorpt_coefficient_mu 0.501
_exptl_absorpt_correction_T_max 0.9020
_exptl_absorpt_correction_T_min 0.8807
_exptl_absorpt_correction_type multi-scan
_exptl_absorpt_process_details sadabs
_exptl_crystal_colour colorless
_exptl_crystal_density_diffrn 1.392
_exptl_crystal_description block
_exptl_crystal_F_000 6624
_exptl_crystal_size_max 0.260
_exptl_crystal_size_mid 0.230
_exptl_crystal_size_min 0.210
_platon_squeeze_details
;
;
_refine_diff_density_max 0.642
_refine_diff_density_min -0.593
_refine_diff_density_rms 0.086
_refine_ls_abs_structure_details
;
 Flack x determined using 4205 quotients [(I+)-(I-)]/[(I+)+(I-)]
 (Parsons, Flack and Wagner, Acta Cryst. B69 (2013) 249-259).
;
_refine_ls_abs_structure_Flack 0.017(11)
_refine_ls_extinction_method none
_refine_ls_goodness_of_fit_ref 1.097
_refine_ls_hydrogen_treatment constr
_refine_ls_matrix_type full
_refine_ls_number_parameters 926
_refine_ls_number_reflns 13712
_refine_ls_number_restraints 208
_refine_ls_restrained_S_all 1.147
_refine_ls_R_factor_all 0.0802
_refine_ls_R_factor_gt 0.0663
_refine_ls_shift/su_max 0.001
_refine_ls_shift/su_mean 0.000
_refine_ls_structure_factor_coef Fsqd
_refine_ls_weighting_details 'w=1/[\s^2^(Fo^2^)+(0.0982P)^2^+13.7661P] where P=(Fo^2^+2Fc^2^)/3'
_refine_ls_weighting_scheme calc
_refine_ls_wR_factor_gt 0.1685
_refine_ls_wR_factor_ref 0.1758
_reflns_Friedel_coverage 0.787
_reflns_Friedel_fraction_full 0.977
_reflns_Friedel_fraction_max 1.000
_reflns_number_gt 11378
_reflns_number_total 13712
_reflns_threshold_expression 'I > 2\s(I)'
_cod_data_source_file c7nj02485a2.cif
_cod_data_source_block 11
_cod_original_cell_volume 15533.1(14)
_cod_database_code 7056651
_shelx_space_group_comment
;
The symmetry employed for this shelxl refinement is uniquely defined
by the following loop, which should always be used as a source of
symmetry information in preference to the above space-group names.
They are only intended as comments.
;
_shelx_estimated_absorpt_t_min 0.881
_shelx_estimated_absorpt_t_max 0.902
_shelxl_version_number 2014/6

loop_
_space_group_symop_operation_xyz
'x, y, z'
'-y+1/2, x+1/2, z+3/4'
'-x, -y, z+1/2'
'y+1/2, -x+1/2, z+1/4'
'x+1/2, -y+1/2, -z+1/4'
'y, x, -z'
'-x+1/2, y+1/2, -z+3/4'
'-y, -x, -z+1/2'

loop_
_atom_site_label
_atom_site_type_symbol
_atom_site_fract_x
_atom_site_fract_y
_atom_site_fract_z
_atom_site_U_iso_or_equiv
_atom_site_adp_type
_atom_site_occupancy
_atom_site_site_symmetry_order
_atom_site_calc_flag
_atom_site_refinement_flags_posn
_atom_site_refinement_flags_adp
_atom_site_refinement_flags_occupancy
_atom_site_disorder_assembly
_atom_site_disorder_group
Pd1 Pd 0.04516(3) 0.51041(3) 0.77122(2) 0.0376(2) Uani 1 1 d . . . . .
N1 N 0.1203(4) 0.5766(5) 0.7112(2) 0.051(2) Uani 1 1 d . . . . .
N2 N 0.1510(4) 0.4735(4) 0.7167(2) 0.043(2) Uani 1 1 d . . . . .
N3 N 0.1663(4) 0.4939(4) 0.8189(2) 0.0408(18) Uani 1 1 d . . . . .
N4 N 0.1309(4) 0.5956(4) 0.8183(2) 0.050(2) Uani 1 1 d . . . . .
N5 N -0.0597(4) 0.5510(4) 0.8246(2) 0.048(2) Uani 1 1 d . . . . .
N6 N -0.0305(4) 0.4501(4) 0.8328(2) 0.055(2) Uani 1 1 d . . . . .
N7 N -0.0747(4) 0.5283(4) 0.7225(2) 0.051(2) Uani 1 1 d . . . . .
N8 N -0.0567(4) 0.4235(4) 0.7338(2) 0.0441(19) Uani 1 1 d . . . . .
F1 F 0.1484(7) 0.7729(7) 0.6446(3) 0.148(4) Uani 1 1 d . . . . .
F2 F 0.0978(4) 0.8643(6) 0.6548(3) 0.119(3) Uani 1 1 d . . . . .
F3 F 0.2068(5) 0.8734(7) 0.6495(2) 0.133(4) Uani 1 1 d . . . . .
F4 F 0.1074(7) 0.7947(6) 0.6942(4) 0.158(5) Uani 1 1 d . U . . .
F5 F 0.2163(6) 0.7963(8) 0.6907(4) 0.169(5) Uani 1 1 d . . . . .
F6 F 0.1605(8) 0.8865(7) 0.7010(3) 0.157(5) Uani 1 1 d . . . . .
F7 F 0.2269(6) 0.2289(5) 0.6245(2) 0.121(3) Uani 1 1 d . . . . .
F8 F 0.3306(6) 0.2599(5) 0.6120(2) 0.118(4) Uani 1 1 d . . . . .
F9 F 0.2530(5) 0.3372(4) 0.6168(2) 0.094(3) Uani 1 1 d . . . . .
F10 F 0.3053(5) 0.2213(5) 0.6654(2) 0.119(3) Uani 1 1 d . U . . .
F11 F 0.2278(5) 0.2987(4) 0.6700(2) 0.104(3) Uani 1 1 d . . . . .
F12 F 0.3299(5) 0.3286(6) 0.6590(2) 0.123(4) Uani 1 1 d . . . . .
F13 F 0.1560(10) 0.1691(10) 0.7947(6) 0.179(6) Uani 0.652(9) 1 d D U P A 1
F14 F 0.0443(11) 0.2365(10) 0.7560(5) 0.196(6) Uani 0.652(9) 1 d D U P A 1
F15 F 0.1097(11) 0.2776(8) 0.7952(6) 0.176(6) Uani 0.652(9) 1 d D U P A 1
F16 F 0.1542(10) 0.2261(9) 0.7501(5) 0.181(6) Uani 0.652(9) 1 d D U P A 1
F17 F 0.0840(10) 0.1423(8) 0.7574(5) 0.163(5) Uani 0.652(9) 1 d D U P A 1
F18 F 0.0547(11) 0.1874(9) 0.8076(5) 0.177(5) Uani 0.652(9) 1 d D U P A 1
F13' F 0.1631(13) 0.1893(18) 0.7610(9) 0.179(6) Uani 0.348(9) 1 d D . P A 2
F14' F 0.0457(17) 0.2227(17) 0.8104(8) 0.196(6) Uani 0.348(9) 1 d D . P A 2
F15' F 0.1537(16) 0.2333(18) 0.8124(7) 0.176(6) Uani 0.348(9) 1 d D . P A 2
F16' F 0.0926(15) 0.2776(10) 0.7679(7) 0.181(6) Uani 0.348(9) 1 d D . P A 2
F17' F 0.0557(16) 0.1695(15) 0.7577(9) 0.163(5) Uani 0.348(9) 1 d D . P A 2
F18' F 0.0969(15) 0.2773(10) 0.7658(7) 0.177(5) Uani 0.348(9) 1 d D . P A 2
P1 P 0.1566(2) 0.8323(3) 0.67328(12) 0.0928(12) Uani 1 1 d . U . . .
P2 P 0.2789(2) 0.27985(18) 0.64121(9) 0.0826(12) Uani 1 1 d . . . . .
P3 P 0.1009(4) 0.2077(3) 0.7804(2) 0.155(3) Uani 1 1 d D . . . .
C1 C 0.1114(5) 0.5207(5) 0.7294(3) 0.042(2) Uani 1 1 d . . . . .
C2 C 0.1687(5) 0.5654(6) 0.6856(3) 0.050(3) Uani 1 1 d . . . . .
C3 C 0.1966(7) 0.6069(7) 0.6608(3) 0.070(3) Uani 1 1 d . . . . .
H3 H 0.1850 0.6516 0.6588 0.085 Uiso 1 1 calc R U . . .
C4 C 0.2436(6) 0.5768(7) 0.6390(3) 0.062(3) Uani 1 1 d . . . . .
H4 H 0.2631 0.6023 0.6216 0.075 Uiso 1 1 calc R U . . .
C5 C 0.2618(6) 0.5127(8) 0.6420(3) 0.068(3) Uani 1 1 d . . . . .
H5 H 0.2926 0.4954 0.6264 0.082 Uiso 1 1 calc R U . . .
C6 C 0.2365(6) 0.4718(7) 0.6674(4) 0.070(4) Uani 1 1 d . . . . .
H6 H 0.2504 0.4279 0.6700 0.085 Uiso 1 1 calc R U . . .
C7 C 0.1881(5) 0.5004(6) 0.6894(3) 0.055(3) Uani 1 1 d . . . . .
C8 C 0.1567(7) 0.4072(5) 0.7284(3) 0.064(3) Uani 1 1 d . . . . .
H8A H 0.1495 0.3778 0.7087 0.077 Uiso 1 1 calc R U . . .
H8B H 0.1214 0.3988 0.7450 0.077 Uiso 1 1 calc R U . . .
C9 C 0.2181(8) 0.3900(6) 0.7440(4) 0.082(4) Uani 1 1 d . . . . .
H9A H 0.2531 0.3930 0.7268 0.099 Uiso 1 1 calc R U . . .
H9B H 0.2159 0.3440 0.7518 0.099 Uiso 1 1 calc R U . . .
C10 C 0.2356(6) 0.4321(6) 0.7736(3) 0.067(3) Uani 1 1 d . U . . .
H10A H 0.2392 0.4778 0.7656 0.081 Uiso 1 1 calc R U . . .
H10B H 0.2790 0.4187 0.7821 0.081 Uiso 1 1 calc R U . . .
C11 C 0.1829(7) 0.4296(6) 0.8057(3) 0.070(3) Uani 1 1 d . U . . .
H11A H 0.1425 0.4076 0.7979 0.084 Uiso 1 1 calc R U . . .
H11B H 0.2018 0.4031 0.8243 0.084 Uiso 1 1 calc R U . . .
C12 C 0.1201(5) 0.5342(4) 0.8043(2) 0.037(2) Uani 1 1 d . . . . .
C13 C 0.2067(5) 0.5284(5) 0.8418(2) 0.041(2) Uani 1 1 d . . . . .
C14 C 0.2573(5) 0.5091(6) 0.8631(3) 0.051(3) Uani 1 1 d . . . . .
H14 H 0.2725 0.4654 0.8636 0.062 Uiso 1 1 calc R U . . .
C15 C 0.2852(5) 0.5580(6) 0.8841(3) 0.051(3) Uani 1 1 d . . . . .
H15 H 0.3200 0.5465 0.8988 0.062 Uiso 1 1 calc R U . . .
C16 C 0.2638(6) 0.6205(7) 0.8838(4) 0.074(4) Uani 1 1 d . . . . .
H16 H 0.2842 0.6518 0.8981 0.089 Uiso 1 1 calc R U . . .
C17 C 0.2118(7) 0.6395(6) 0.8628(4) 0.074(4) Uani 1 1 d . . . . .
H17 H 0.1962 0.6831 0.8630 0.089 Uiso 1 1 calc R U . . .
C18 C 0.1844(5) 0.5934(5) 0.8422(3) 0.044(2) Uani 1 1 d . . . . .
C19 C 0.0851(6) 0.6543(5) 0.8151(3) 0.060(3) Uani 1 1 d . U . . .
H19A H 0.0620 0.6526 0.7930 0.072 Uiso 1 1 calc R U . . .
H19B H 0.1108 0.6952 0.8159 0.072 Uiso 1 1 calc R U . . .
C20 C 0.0316(6) 0.6536(7) 0.8465(3) 0.068(3) Uani 1 1 d . U . . .
H20A H 0.0304 0.6094 0.8567 0.082 Uiso 1 1 calc R U . . .
H20B H 0.0460 0.6845 0.8644 0.082 Uiso 1 1 calc R U . . .
C21 C -0.0389(6) 0.6728(7) 0.8348(4) 0.073(4) Uani 1 1 d . . . . .
H21A H -0.0677 0.6769 0.8549 0.088 Uiso 1 1 calc R U . . .
H21B H -0.0377 0.7154 0.8230 0.088 Uiso 1 1 calc R U . . .
C22 C -0.0661(8) 0.6204(5) 0.8106(4) 0.078(4) Uani 1 1 d . . . . .
H22A H -0.1128 0.6297 0.8062 0.093 Uiso 1 1 calc R U . . .
H22B H -0.0427 0.6231 0.7886 0.093 Uiso 1 1 calc R U . . .
C23 C -0.0187(4) 0.5026(5) 0.8126(2) 0.039(2) Uani 1 1 d . . . . .
C24 C -0.0989(5) 0.5273(6) 0.8518(3) 0.053(3) Uani 1 1 d . . . . .
C25 C -0.1504(8) 0.5579(8) 0.8715(4) 0.092(5) Uani 1 1 d . . . . .
H25 H -0.1651 0.6010 0.8671 0.110 Uiso 1 1 calc R U . . .
C26 C -0.1770(7) 0.5192(9) 0.8976(3) 0.084(5) Uani 1 1 d . . . . .
H26 H -0.2076 0.5385 0.9127 0.101 Uiso 1 1 calc R U . . .
C27 C -0.1606(7) 0.4537(10) 0.9025(4) 0.095(5) Uani 1 1 d . . . . .
H27 H -0.1834 0.4279 0.9186 0.114 Uiso 1 1 calc R U . . .
C28 C -0.1090(8) 0.4262(8) 0.8829(3) 0.090(5) Uani 1 1 d . . . . .
H28 H -0.0941 0.3834 0.8876 0.108 Uiso 1 1 calc R U . . .
C29 C -0.0811(6) 0.4614(6) 0.8573(3) 0.060(3) Uani 1 1 d . . . . .
C30 C 0.0044(8) 0.3875(6) 0.8315(4) 0.082(4) Uani 1 1 d . . . . .
H30A H 0.0427 0.3909 0.8162 0.099 Uiso 1 1 calc R U . . .
H30B H 0.0198 0.3751 0.8545 0.099 Uiso 1 1 calc R U . . .
C31 C -0.0394(8) 0.3410(9) 0.8192(4) 0.091(5) Uani 1 1 d . . . . .
H31A H -0.0687 0.3300 0.8383 0.109 Uiso 1 1 calc R U . . .
H31B H -0.0135 0.3013 0.8144 0.109 Uiso 1 1 calc R U . . .
C32 C -0.0826(6) 0.3514(6) 0.7887(3) 0.064(3) Uani 1 1 d . . . . .
H32A H -0.1112 0.3896 0.7927 0.077 Uiso 1 1 calc R U . . .
H32B H -0.1106 0.3127 0.7853 0.077 Uiso 1 1 calc R U . . .
C33 C -0.0336(7) 0.3651(6) 0.7512(4) 0.088(4) Uani 1 1 d . U . . .
H33A H 0.0127 0.3707 0.7577 0.106 Uiso 1 1 calc R U . . .
H33B H -0.0368 0.3270 0.7358 0.106 Uiso 1 1 calc R U . . .
C34 C -0.0327(4) 0.4854(5) 0.7398(2) 0.039(2) Uani 1 1 d . . . . .
C35 C -0.1151(5) 0.4255(5) 0.7144(3) 0.045(2) Uani 1 1 d . . . . .
C36 C -0.1569(6) 0.3769(5) 0.7016(3) 0.059(3) Uani 1 1 d . . . . .
H36 H -0.1498 0.3323 0.7070 0.071 Uiso 1 1 calc R U . . .
C37 C -0.2081(6) 0.3951(6) 0.6812(3) 0.061(3) Uani 1 1 d . . . . .
H37 H -0.2348 0.3625 0.6712 0.073 Uiso 1 1 calc R U . . .
C38 C -0.2222(5) 0.4637(6) 0.6747(2) 0.051(3) Uani 1 1 d . . . . .
H38 H -0.2599 0.4760 0.6622 0.062 Uiso 1 1 calc R U . . .
C39 C -0.1793(5) 0.5110(6) 0.6871(3) 0.054(3) Uani 1 1 d . . . . .
H39 H -0.1869 0.5559 0.6826 0.065 Uiso 1 1 calc R U . . .
C40 C -0.1252(5) 0.4916(6) 0.7061(2) 0.045(2) Uani 1 1 d . . . . .
C41 C -0.0604(6) 0.5989(6) 0.7131(4) 0.067(3) Uani 1 1 d . U . . .
H41A H -0.0419 0.6218 0.7330 0.081 Uiso 1 1 calc R U . . .
H41B H -0.1016 0.6210 0.7067 0.081 Uiso 1 1 calc R U . . .
C42 C -0.0081(7) 0.6031(6) 0.6808(3) 0.066(3) Uani 1 1 d . U . . .
H42A H 0.0151 0.5609 0.6786 0.080 Uiso 1 1 calc R U . . .
H42B H -0.0326 0.6106 0.6594 0.080 Uiso 1 1 calc R U . . .
C43 C 0.0419(7) 0.6577(6) 0.6854(4) 0.069(3) Uani 1 1 d . U . . .
H43A H 0.0667 0.6636 0.6640 0.083 Uiso 1 1 calc R U . . .
H43B H 0.0190 0.6991 0.6905 0.083 Uiso 1 1 calc R U . . .
C44 C 0.0887(7) 0.6413(6) 0.7143(3) 0.072(4) Uani 1 1 d . . . . .
H44A H 0.1231 0.6752 0.7152 0.087 Uiso 1 1 calc R U . . .
H44B H 0.0645 0.6429 0.7361 0.087 Uiso 1 1 calc R U . . .
Pd2 Pd 0.05637(3) 1.05637(3) 0.5000 0.0360(2) Uani 1 2 d S T P . .
N9 N 0.1670(4) 1.1473(4) 0.47252(18) 0.0366(17) Uani 1 1 d . . . . .
N10 N 0.1671(4) 0.9523(4) 0.4928(2) 0.0449(19) Uani 1 1 d . . . . .
N11 N 0.1255(4) 0.9549(4) 0.5460(2) 0.051(2) Uani 1 1 d . . . . .
N12 N -0.0622(5) 0.9716(4) 0.5252(3) 0.066(3) Uani 1 1 d . . . . .
C45 C 0.1290(4) 1.1290(4) 0.5000 0.035(3) Uani 1 2 d S T P . .
C46 C 0.2117(4) 1.1984(4) 0.4826(2) 0.037(2) Uani 1 1 d . . . . .
C47 C 0.2598(4) 1.2341(5) 0.4645(3) 0.041(2) Uani 1 1 d . . . . .
H47 H 0.2682 1.2258 0.4411 0.049 Uiso 1 1 calc R U . . .
C48 C 0.2944(5) 1.2820(5) 0.4823(3) 0.052(3) Uani 1 1 d . . . . .
H48 H 0.3266 1.3068 0.4708 0.062 Uiso 1 1 calc R U . . .
C49 C 0.1686(5) 1.1174(5) 0.4385(2) 0.041(2) Uani 1 1 d . . . . .
H49A H 0.1646 1.1522 0.4211 0.050 Uiso 1 1 calc R U . . .
H49B H 0.1305 1.0881 0.4360 0.050 Uiso 1 1 calc R U . . .
C50 C 0.2325(5) 1.0776(6) 0.4316(3) 0.050(3) Uani 1 1 d . . . . .
H50A H 0.2299 1.0576 0.4087 0.061 Uiso 1 1 calc R U . . .
H50B H 0.2703 1.1076 0.4318 0.061 Uiso 1 1 calc R U . . .
C51 C 0.2436(5) 1.0231(5) 0.4584(3) 0.055(3) Uani 1 1 d . . . . .
H51A H 0.2480 1.0428 0.4812 0.066 Uiso 1 1 calc R U . . .
H51B H 0.2845 0.9995 0.4531 0.066 Uiso 1 1 calc R U . . .
C52 C 0.1844(6) 0.9737(5) 0.4581(3) 0.057(3) Uani 1 1 d . . . . .
H52A H 0.1461 0.9949 0.4475 0.068 Uiso 1 1 calc R U . . .
H52B H 0.1961 0.9351 0.4442 0.068 Uiso 1 1 calc R U . . .
C53 C 0.1233(4) 0.9846(5) 0.5134(3) 0.041(2) Uani 1 1 d . . . . .
C54 C 0.1983(5) 0.9016(5) 0.5129(4) 0.059(3) Uani 1 1 d . . . . .
C55 C 0.2482(7) 0.8543(6) 0.5024(4) 0.076(4) Uani 1 1 d . . . . .
H55 H 0.2665 0.8525 0.4802 0.091 Uiso 1 1 calc R U . . .
C56 C 0.2654(8) 0.8123(7) 0.5288(5) 0.088(4) Uani 1 1 d . U . . .
H56 H 0.2986 0.7812 0.5242 0.106 Uiso 1 1 calc R U . . .
C57 C 0.2388(8) 0.8118(7) 0.5608(5) 0.096(5) Uani 1 1 d . . . . .
H57 H 0.2515 0.7795 0.5767 0.116 Uiso 1 1 calc R U . . .
C58 C 0.1915(8) 0.8606(7) 0.5700(5) 0.094(5) Uani 1 1 d . . . . .
H58 H 0.1748 0.8625 0.5925 0.113 Uiso 1 1 calc R U . . .
C59 C 0.1712(5) 0.9039(5) 0.5460(3) 0.055(3) Uani 1 1 d . . . . .
C60 C 0.0828(6) 0.9714(6) 0.5754(3) 0.063(3) Uani 1 1 d . . . . .
H60A H 0.0639 1.0153 0.5719 0.075 Uiso 1 1 calc R U . . .
H60B H 0.1094 0.9726 0.5964 0.075 Uiso 1 1 calc R U . . .
C61 C 0.0275(6) 0.9215(7) 0.5797(4) 0.078(4) Uani 1 1 d . . . . .
H61A H 0.0386 0.8908 0.5983 0.093 Uiso 1 1 calc R U . . .
H61B H 0.0226 0.8959 0.5585 0.093 Uiso 1 1 calc R U . . .
C62 C -0.0386(7) 0.9564(7) 0.5881(4) 0.083(4) Uani 1 1 d . . . . .
H62A H -0.0331 0.9813 0.6095 0.099 Uiso 1 1 calc R U . . .
H62B H -0.0722 0.9226 0.5923 0.099 Uiso 1 1 calc R U . . .
C63 C -0.0648(6) 1.0043(6) 0.5599(3) 0.064(3) Uani 1 1 d . . . . .
H63A H -0.1103 1.0169 0.5652 0.076 Uiso 1 1 calc R U . . .
H63B H -0.0379 1.0444 0.5596 0.076 Uiso 1 1 calc R U . . .
C64 C -0.0165(5) 0.9835(5) 0.5000 0.052(4) Uani 1 2 d S T P . .
C65 C -0.1041(7) 0.9202(7) 0.5153(4) 0.079(4) Uani 1 1 d . U . . .
C66 C -0.1538(7) 0.8890(7) 0.5345(4) 0.092(5) Uani 1 1 d . U . . .
H66 H -0.1652 0.9009 0.5570 0.110 Uiso 1 1 calc R U . . .
C67 C -0.1848(9) 0.8369(9) 0.5156(5) 0.116(6) Uani 1 1 d . U . . .
H67 H -0.2221 0.8167 0.5253 0.139 Uiso 1 1 calc R U . . .

loop_
_atom_site_aniso_label
_atom_site_aniso_U_11
_atom_site_aniso_U_22
_atom_site_aniso_U_33
_atom_site_aniso_U_23
_atom_site_aniso_U_13
_atom_site_aniso_U_12
Pd1 0.0317(4) 0.0311(4) 0.0500(4) -0.0028(3) -0.0049(3) 0.0048(3)
N1 0.047(5) 0.057(6) 0.049(5) 0.003(4) -0.002(4) 0.013(4)
N2 0.037(4) 0.041(5) 0.052(5) -0.012(4) 0.001(4) -0.001(4)
N3 0.038(4) 0.030(4) 0.054(5) -0.011(4) -0.004(4) 0.009(4)
N4 0.043(5) 0.024(4) 0.081(6) 0.015(4) -0.012(4) -0.005(4)
N5 0.053(5) 0.036(4) 0.056(5) -0.004(4) 0.009(4) 0.002(4)
N6 0.059(5) 0.049(5) 0.059(5) 0.016(4) 0.006(4) 0.020(4)
N7 0.039(4) 0.037(5) 0.075(6) -0.013(4) -0.010(4) 0.002(4)
N8 0.026(4) 0.039(4) 0.067(5) 0.011(4) -0.006(4) 0.001(3)
F1 0.160(11) 0.164(11) 0.119(8) -0.019(8) -0.016(8) 0.027(9)
F2 0.060(5) 0.149(9) 0.149(9) 0.020(7) -0.020(5) -0.001(5)
F3 0.076(6) 0.215(12) 0.107(7) 0.014(8) 0.000(5) -0.067(7)
F4 0.174(10) 0.109(8) 0.192(12) 0.079(8) -0.014(8) -0.025(8)
F5 0.114(9) 0.222(15) 0.171(11) 0.010(11) -0.039(8) 0.038(9)
F6 0.224(14) 0.165(11) 0.081(6) -0.040(7) 0.029(8) -0.038(10)
F7 0.179(11) 0.102(7) 0.083(5) -0.048(5) -0.015(6) -0.006(6)
F8 0.162(9) 0.104(7) 0.089(6) 0.010(5) 0.002(6) 0.077(7)
F9 0.121(7) 0.075(5) 0.085(5) -0.014(4) -0.037(5) 0.041(5)
F10 0.147(6) 0.115(6) 0.097(5) 0.002(5) -0.012(5) 0.064(5)
F11 0.126(7) 0.102(6) 0.084(5) -0.038(5) -0.021(5) 0.050(6)
F12 0.094(7) 0.163(10) 0.112(7) -0.042(7) -0.053(6) 0.030(6)
F13 0.158(10) 0.149(11) 0.232(13) -0.031(11) -0.023(12) 0.030(10)
F14 0.201(12) 0.139(11) 0.248(12) -0.039(11) -0.029(12) 0.019(10)
F15 0.205(12) 0.120(10) 0.203(12) -0.055(10) -0.006(12) 0.014(9)
F16 0.187(12) 0.132(11) 0.225(12) -0.027(11) -0.006(12) 0.016(9)
F17 0.183(12) 0.094(10) 0.213(11) -0.026(10) -0.011(11) 0.012(9)
F18 0.194(12) 0.136(11) 0.200(11) -0.017(11) 0.013(11) -0.020(10)
F13' 0.158(10) 0.149(11) 0.232(13) -0.031(11) -0.023(12) 0.030(10)
F14' 0.201(12) 0.139(11) 0.248(12) -0.039(11) -0.029(12) 0.019(10)
F15' 0.205(12) 0.120(10) 0.203(12) -0.055(10) -0.006(12) 0.014(9)
F16' 0.187(12) 0.132(11) 0.225(12) -0.027(11) -0.006(12) 0.016(9)
F17' 0.183(12) 0.094(10) 0.213(11) -0.026(10) -0.011(11) 0.012(9)
F18' 0.194(12) 0.136(11) 0.200(11) -0.017(11) 0.013(11) -0.020(10)
P1 0.073(3) 0.115(3) 0.091(3) -0.012(3) -0.009(2) 0.004(2)
P2 0.114(3) 0.067(2) 0.066(2) -0.0211(18) -0.028(2) 0.048(2)
P3 0.157(6) 0.074(3) 0.233(8) -0.067(4) 0.062(6) 0.009(4)
C1 0.034(5) 0.045(5) 0.048(5) -0.001(5) -0.013(4) 0.007(4)
C2 0.042(6) 0.069(8) 0.041(5) -0.003(5) -0.002(4) -0.003(5)
C3 0.076(9) 0.077(9) 0.059(7) 0.012(7) -0.002(7) 0.010(7)
C4 0.046(6) 0.084(9) 0.057(7) -0.007(7) -0.001(6) -0.008(6)
C5 0.047(7) 0.088(10) 0.070(8) -0.022(8) 0.014(6) -0.018(7)
C6 0.052(7) 0.068(8) 0.091(9) -0.032(7) 0.000(7) 0.000(6)
C7 0.039(5) 0.068(8) 0.058(6) -0.026(6) -0.012(5) -0.024(6)
C8 0.080(9) 0.025(5) 0.088(8) -0.005(6) 0.017(7) 0.008(5)
C9 0.099(11) 0.043(7) 0.104(11) 0.003(7) 0.001(9) 0.026(7)
C10 0.047(6) 0.060(7) 0.095(8) -0.002(7) -0.003(5) 0.021(6)
C11 0.067(8) 0.066(8) 0.078(8) -0.011(7) -0.008(5) 0.023(7)
C12 0.047(5) 0.026(5) 0.036(5) -0.001(4) -0.004(4) 0.007(4)
C13 0.034(5) 0.044(6) 0.045(5) 0.001(4) 0.003(4) 0.008(4)
C14 0.033(5) 0.066(7) 0.054(6) 0.004(6) -0.005(5) 0.012(5)
C15 0.037(5) 0.061(7) 0.056(6) -0.001(6) -0.005(5) 0.011(5)
C16 0.054(7) 0.084(10) 0.083(9) -0.022(8) -0.029(7) -0.009(7)
C17 0.070(8) 0.042(6) 0.111(10) -0.005(7) -0.031(8) 0.003(6)
C18 0.047(6) 0.041(6) 0.045(5) 0.005(5) -0.007(5) 0.003(5)
C19 0.057(7) 0.032(5) 0.090(7) 0.006(5) -0.024(5) 0.012(5)
C20 0.066(7) 0.074(8) 0.066(6) -0.028(6) -0.031(5) 0.038(6)
C21 0.059(8) 0.079(9) 0.082(9) -0.018(7) -0.008(7) 0.010(7)
C22 0.098(11) 0.035(6) 0.100(10) -0.014(6) 0.040(8) 0.009(6)
C23 0.033(4) 0.041(5) 0.043(5) -0.003(4) -0.008(4) -0.002(4)
C24 0.034(5) 0.072(8) 0.054(6) -0.004(5) 0.012(5) 0.007(5)
C25 0.090(10) 0.084(10) 0.102(11) 0.002(9) 0.033(9) 0.025(9)
C26 0.061(8) 0.134(14) 0.056(7) 0.001(8) 0.029(6) 0.007(9)
C27 0.065(8) 0.137(14) 0.084(9) 0.062(10) 0.028(7) 0.037(10)
C28 0.100(11) 0.096(11) 0.073(8) 0.042(8) 0.005(8) 0.030(9)
C29 0.061(7) 0.064(7) 0.054(6) 0.017(6) 0.000(5) 0.022(6)
C30 0.089(10) 0.047(7) 0.111(11) 0.021(7) 0.004(9) 0.019(8)
C31 0.068(9) 0.115(13) 0.089(10) 0.010(9) 0.002(8) 0.020(10)
C32 0.050(7) 0.052(7) 0.089(9) 0.003(6) -0.002(6) -0.004(5)
C33 0.070(7) 0.054(6) 0.141(10) 0.021(7) -0.025(8) -0.022(6)
C34 0.028(4) 0.045(5) 0.043(5) -0.005(4) 0.000(4) 0.007(4)
C35 0.042(6) 0.043(6) 0.048(5) 0.008(4) 0.000(4) -0.008(4)
C36 0.047(6) 0.037(6) 0.095(9) 0.007(6) -0.014(6) -0.008(5)
C37 0.058(7) 0.055(7) 0.069(7) 0.000(6) -0.008(6) -0.017(6)
C38 0.042(5) 0.073(8) 0.039(5) -0.001(5) -0.012(4) -0.019(5)
C39 0.054(6) 0.047(6) 0.062(6) 0.002(5) -0.006(5) -0.002(5)
C40 0.030(5) 0.062(7) 0.045(5) -0.013(5) -0.009(4) -0.008(5)
C41 0.050(6) 0.048(6) 0.104(8) -0.008(6) -0.016(5) -0.004(5)
C42 0.089(8) 0.047(6) 0.063(6) 0.019(5) -0.024(5) -0.012(5)
C43 0.060(7) 0.056(7) 0.092(9) 0.005(6) -0.011(6) -0.001(5)
C44 0.077(9) 0.069(8) 0.070(8) 0.019(6) 0.000(7) 0.032(7)
Pd2 0.0335(3) 0.0335(3) 0.0411(5) -0.0074(3) 0.0074(3) 0.0014(4)
N9 0.035(4) 0.042(4) 0.033(4) 0.000(3) 0.005(3) 0.003(4)
N10 0.042(4) 0.036(4) 0.057(5) -0.018(4) 0.007(4) 0.002(4)
N11 0.046(5) 0.040(5) 0.067(6) -0.004(4) -0.003(4) 0.000(4)
N12 0.065(6) 0.056(6) 0.078(6) -0.033(5) 0.039(5) -0.028(5)
C45 0.035(4) 0.035(4) 0.036(7) -0.006(4) 0.006(4) 0.004(5)
C46 0.036(5) 0.035(5) 0.040(4) -0.002(4) -0.007(4) 0.007(4)
C47 0.030(5) 0.045(5) 0.047(5) 0.013(4) 0.001(4) 0.004(4)
C48 0.049(6) 0.037(5) 0.070(6) 0.017(5) -0.002(5) -0.004(5)
C49 0.052(6) 0.034(5) 0.038(5) 0.002(4) 0.008(4) -0.007(5)
C50 0.047(6) 0.060(7) 0.045(6) -0.019(5) 0.015(5) -0.007(5)
C51 0.034(5) 0.050(6) 0.081(8) -0.010(6) 0.025(5) 0.009(5)
C52 0.053(6) 0.047(6) 0.071(7) -0.026(5) 0.032(6) 0.003(5)
C53 0.030(5) 0.032(5) 0.060(6) -0.002(4) 0.005(4) -0.005(4)
C54 0.039(6) 0.035(5) 0.102(9) -0.007(6) -0.005(6) -0.002(5)
C55 0.062(8) 0.045(6) 0.120(11) -0.019(8) -0.010(8) 0.002(6)
C56 0.075(8) 0.057(7) 0.132(10) -0.008(8) -0.012(8) 0.009(6)
C57 0.097(12) 0.050(8) 0.142(15) 0.019(9) -0.038(11) 0.020(8)
C58 0.105(12) 0.058(9) 0.120(12) 0.019(9) -0.047(10) -0.020(9)
C59 0.037(6) 0.044(6) 0.084(8) -0.002(6) -0.008(6) -0.005(5)
C60 0.073(8) 0.057(7) 0.059(7) 0.005(6) 0.000(6) -0.015(6)
C61 0.067(9) 0.069(8) 0.097(10) 0.035(7) 0.020(7) -0.015(7)
C62 0.092(10) 0.073(8) 0.083(8) -0.008(7) 0.038(8) -0.031(8)
C63 0.075(8) 0.055(7) 0.062(7) -0.024(6) 0.027(6) -0.004(6)
C64 0.040(5) 0.040(5) 0.075(9) -0.017(5) 0.017(5) 0.006(6)
C65 0.066(7) 0.068(7) 0.103(8) -0.034(6) 0.041(7) -0.020(6)
C66 0.087(8) 0.081(8) 0.107(9) -0.037(7) 0.059(7) -0.031(7)
C67 0.111(10) 0.112(10) 0.124(10) -0.028(9) 0.048(9) -0.039(9)

loop_
_atom_type_symbol
_atom_type_description
_atom_type_scat_dispersion_real
_atom_type_scat_dispersion_imag
_atom_type_scat_source
C C 0.0033 0.0016 'International Tables Vol C Tables 4.2.6.8 and 6.1.1.4'
H H 0.0000 0.0000 'International Tables Vol C Tables 4.2.6.8 and 6.1.1.4'
F F 0.0171 0.0103 'International Tables Vol C Tables 4.2.6.8 and 6.1.1.4'
N N 0.0061 0.0033 'International Tables Vol C Tables 4.2.6.8 and 6.1.1.4'
P P 0.1023 0.0942 'International Tables Vol C Tables 4.2.6.8 and 6.1.1.4'
Pd Pd -0.9988 1.0072 'International Tables Vol C Tables 4.2.6.8 and 6.1.1.4'

loop_
_geom_angle_atom_site_label_1
_geom_angle_atom_site_label_2
_geom_angle_atom_site_label_3
_geom_angle
_geom_angle_site_symmetry_1
_geom_angle_site_symmetry_3
C12 Pd1 C34 177.5(4) . .
C12 Pd1 C23 89.7(3) . .
C34 Pd1 C23 87.9(3) . .
C12 Pd1 C1 89.3(4) . .
C34 Pd1 C1 93.2(3) . .
C23 Pd1 C1 178.5(4) . .
C1 N1 C2 109.0(9) . .
C1 N1 C44 130.7(9) . .
C2 N1 C44 120.3(10) . .
C1 N2 C7 108.6(9) . .
C1 N2 C8 127.2(9) . .
C7 N2 C8 124.2(9) . .
C12 N3 C13 111.6(7) . .
C12 N3 C11 123.6(8) . .
C13 N3 C11 122.8(9) . .
C12 N4 C18 110.5(8) . .
C12 N4 C19 125.6(8) . .
C18 N4 C19 122.9(9) . .
C23 N5 C24 110.8(8) . .
C23 N5 C22 126.5(8) . .
C24 N5 C22 122.7(9) . .
C23 N6 C29 113.1(9) . .
C23 N6 C30 125.7(9) . .
C29 N6 C30 121.2(10) . .
C34 N7 C40 109.5(8) . .
C34 N7 C41 126.4(9) . .
C40 N7 C41 121.8(9) . .
C34 N8 C35 111.5(7) . .
C34 N8 C33 123.9(9) . .
C35 N8 C33 123.4(9) . .
F4 P1 F2 87.2(6) . .
F4 P1 F6 91.0(8) . .
F2 P1 F6 93.7(8) . .
F4 P1 F5 92.5(8) . .
F2 P1 F5 176.7(8) . .
F6 P1 F5 89.5(8) . .
F4 P1 F3 177.3(7) . .
F2 P1 F3 90.2(6) . .
F6 P1 F3 90.0(7) . .
F5 P1 F3 90.0(7) . .
F4 P1 F1 85.8(8) . .
F2 P1 F1 85.1(6) . .
F6 P1 F1 176.7(8) . .
F5 P1 F1 91.6(8) . .
F3 P1 F1 93.1(7) . .
F11 P2 F12 88.1(5) . .
F11 P2 F9 91.7(5) . .
F12 P2 F9 91.0(6) . .
F11 P2 F8 179.4(7) . .
F12 P2 F8 92.2(7) . .
F9 P2 F8 88.7(5) . .
F11 P2 F10 88.9(5) . .
F12 P2 F10 89.3(6) . .
F9 P2 F10 179.3(5) . .
F8 P2 F10 90.6(5) . .
F11 P2 F7 90.8(6) . .
F12 P2 F7 177.9(6) . .
F9 P2 F7 90.8(5) . .
F8 P2 F7 88.8(6) . .
F10 P2 F7 88.9(6) . .
F18 P3 F13 93.5(12) . .
F17' P3 F16' 103.4(15) . .
F17' P3 F13' 95.1(14) . .
F16' P3 F13' 99.4(16) . .
F17' P3 F18' 103.2(15) . .
F16' P3 F18' 4.5(18) . .
F13' P3 F18' 95.0(18) . .
F18 P3 F15 93.5(9) . .
F13 P3 F15 105.0(12) . .
F18 P3 F14 94.1(11) . .
F13 P3 F14 164.2(12) . .
F15 P3 F14 88.3(10) . .
F18 P3 F17 91.8(9) . .
F13 P3 F17 86.2(10) . .
F15 P3 F17 167.2(12) . .
F14 P3 F17 79.7(9) . .
F18 P3 F16 176.8(10) . .
F13 P3 F16 83.9(10) . .
F15 P3 F16 89.0(9) . .
F14 P3 F16 87.9(10) . .
F17 P3 F16 86.1(8) . .
F17' P3 F14' 95.6(15) . .
F16' P3 F14' 88.8(15) . .
F13' P3 F14' 164.7(18) . .
F18' P3 F14' 93.2(14) . .
F17' P3 F15' 165(2) . .
F16' P3 F15' 91.0(13) . .
F13' P3 F15' 85.2(13) . .
F18' P3 F15' 91.3(13) . .
F14' P3 F15' 81.7(13) . .
N2 C1 N1 109.1(9) . .
N2 C1 Pd1 126.2(7) . .
N1 C1 Pd1 124.7(7) . .
C7 C2 C3 122.2(11) . .
C7 C2 N1 106.0(10) . .
C3 C2 N1 131.8(11) . .
C2 C3 C4 115.1(13) . .
C2 C3 H3 122.4 . .
C4 C3 H3 122.4 . .
C5 C4 C3 123.1(13) . .
C5 C4 H4 118.4 . .
C3 C4 H4 118.4 . .
C4 C5 C6 122.1(12) . .
C4 C5 H5 118.9 . .
C6 C5 H5 118.9 . .
C5 C6 C7 116.0(13) . .
C5 C6 H6 122.0 . .
C7 C6 H6 122.0 . .
C2 C7 N2 107.3(10) . .
C2 C7 C6 121.4(12) . .
N2 C7 C6 131.3(12) . .
N2 C8 C9 115.9(11) . .
N2 C8 H8A 108.3 . .
C9 C8 H8A 108.3 . .
N2 C8 H8B 108.3 . .
C9 C8 H8B 108.3 . .
H8A C8 H8B 107.4 . .
C8 C9 C10 113.5(11) . .
C8 C9 H9A 108.9 . .
C10 C9 H9A 108.9 . .
C8 C9 H9B 108.9 . .
C10 C9 H9B 108.9 . .
H9A C9 H9B 107.7 . .
C9 C10 C11 114.6(11) . .
C9 C10 H10A 108.6 . .
C11 C10 H10A 108.6 . .
C9 C10 H10B 108.6 . .
C11 C10 H10B 108.6 . .
H10A C10 H10B 107.6 . .
N3 C11 C10 113.2(11) . .
N3 C11 H11A 108.9 . .
C10 C11 H11A 108.9 . .
N3 C11 H11B 108.9 . .
C10 C11 H11B 108.9 . .
H11A C11 H11B 107.7 . .
N3 C12 N4 105.5(8) . .
N3 C12 Pd1 128.9(6) . .
N4 C12 Pd1 125.4(6) . .
C14 C13 C18 120.3(10) . .
C14 C13 N3 132.8(10) . .
C18 C13 N3 106.8(8) . .
C13 C14 C15 116.7(10) . .
C13 C14 H14 121.6 . .
C15 C14 H14 121.6 . .
C16 C15 C14 122.3(10) . .
C16 C15 H15 118.8 . .
C14 C15 H15 118.8 . .
C15 C16 C17 120.9(12) . .
C15 C16 H16 119.6 . .
C17 C16 H16 119.6 . .
C18 C17 C16 117.9(12) . .
C18 C17 H17 121.0 . .
C16 C17 H17 121.0 . .
C17 C18 C13 121.8(10) . .
C17 C18 N4 132.6(10) . .
C13 C18 N4 105.6(9) . .
N4 C19 C20 109.9(9) . .
N4 C19 H19A 109.7 . .
C20 C19 H19A 109.7 . .
N4 C19 H19B 109.7 . .
C20 C19 H19B 109.7 . .
H19A C19 H19B 108.2 . .
C21 C20 C19 113.0(10) . .
C21 C20 H20A 109.0 . .
C19 C20 H20A 109.0 . .
C21 C20 H20B 109.0 . .
C19 C20 H20B 109.0 . .
H20A C20 H20B 107.8 . .
C22 C21 C20 110.0(11) . .
C22 C21 H21A 109.7 . .
C20 C21 H21A 109.7 . .
C22 C21 H21B 109.7 . .
C20 C21 H21B 109.7 . .
H21A C21 H21B 108.2 . .
N5 C22 C21 113.3(12) . .
N5 C22 H22A 108.9 . .
C21 C22 H22A 108.9 . .
N5 C22 H22B 108.9 . .
C21 C22 H22B 108.9 . .
H22A C22 H22B 107.7 . .
N6 C23 N5 105.0(8) . .
N6 C23 Pd1 128.7(7) . .
N5 C23 Pd1 126.2(7) . .
C29 C24 N5 107.2(9) . .
C29 C24 C25 121.2(11) . .
N5 C24 C25 131.5(11) . .
C26 C25 C24 115.2(14) . .
C26 C25 H25 122.4 . .
C24 C25 H25 122.4 . .
C27 C26 C25 123.3(13) . .
C27 C26 H26 118.4 . .
C25 C26 H26 118.4 . .
C26 C27 C28 119.0(13) . .
C26 C27 H27 120.5 . .
C28 C27 H27 120.5 . .
C29 C28 C27 120.1(14) . .
C29 C28 H28 119.9 . .
C27 C28 H28 119.9 . .
C28 C29 C24 120.6(12) . .
C28 C29 N6 135.4(12) . .
C24 C29 N6 103.8(9) . .
C31 C30 N6 107.1(13) . .
C31 C30 H30A 110.3 . .
N6 C30 H30A 110.3 . .
C31 C30 H30B 110.3 . .
N6 C30 H30B 110.3 . .
H30A C30 H30B 108.6 . .
C30 C31 C32 124.0(15) . .
C30 C31 H31A 106.3 . .
C32 C31 H31A 106.3 . .
C30 C31 H31B 106.3 . .
C32 C31 H31B 106.3 . .
H31A C31 H31B 106.4 . .
C31 C32 C33 110.2(10) . .
C31 C32 H32A 109.6 . .
C33 C32 H32A 109.6 . .
C31 C32 H32B 109.6 . .
C33 C32 H32B 109.6 . .
H32A C32 H32B 108.1 . .
N8 C33 C32 109.2(11) . .
N8 C33 H33A 109.8 . .
C32 C33 H33A 109.8 . .
N8 C33 H33B 109.8 . .
C32 C33 H33B 109.8 . .
H33A C33 H33B 108.3 . .
N8 C34 N7 105.8(7) . .
N8 C34 Pd1 127.0(6) . .
N7 C34 Pd1 127.1(7) . .
C36 C35 C40 120.6(10) . .
C36 C35 N8 133.2(10) . .
C40 C35 N8 106.0(8) . .
C37 C36 C35 118.7(10) . .
C37 C36 H36 120.6 . .
C35 C36 H36 120.6 . .
C36 C37 C38 121.2(10) . .
C36 C37 H37 119.4 . .
C38 C37 H37 119.4 . .
C39 C38 C37 118.9(10) . .
C39 C38 H38 120.6 . .
C37 C38 H38 120.6 . .
C40 C39 C38 119.2(11) . .
C40 C39 H39 120.4 . .
C38 C39 H39 120.4 . .
C39 C40 C35 121.0(9) . .
C39 C40 N7 131.8(10) . .
C35 C40 N7 107.1(8) . .
N7 C41 C42 111.1(9) . .
N7 C41 H41A 109.4 . .
C42 C41 H41A 109.4 . .
N7 C41 H41B 109.4 . .
C42 C41 H41B 109.4 . .
H41A C41 H41B 108.0 . .
C43 C42 C41 112.3(10) . .
C43 C42 H42A 109.1 . .
C41 C42 H42A 109.1 . .
C43 C42 H42B 109.1 . .
C41 C42 H42B 109.1 . .
H42A C42 H42B 107.9 . .
C44 C43 C42 110.5(11) . .
C44 C43 H43A 109.6 . .
C42 C43 H43A 109.6 . .
C44 C43 H43B 109.6 . .
C42 C43 H43B 109.6 . .
H43A C43 H43B 108.1 . .
N1 C44 C43 114.2(11) . .
N1 C44 H44A 108.7 . .
C43 C44 H44A 108.7 . .
N1 C44 H44B 108.7 . .
C43 C44 H44B 108.7 . .
H44A C44 H44B 107.6 . .
C53 Pd2 C53 176.1(5) . 6_466
C53 Pd2 C45 92.0(3) . .
C53 Pd2 C45 92.0(3) 6_466 .
C53 Pd2 C64 88.0(3) . .
C53 Pd2 C64 88.0(3) 6_466 .
C45 Pd2 C64 180.00(5) . .
C45 N9 C46 109.9(7) . .
C45 N9 C49 127.5(8) . .
C46 N9 C49 122.4(7) . .
C53 N10 C54 108.1(8) . .
C53 N10 C52 123.8(9) . .
C54 N10 C52 127.5(9) . .
C59 N11 C53 109.8(9) . .
C59 N11 C60 124.3(10) . .
C53 N11 C60 125.8(9) . .
C64 N12 C65 110.3(9) . .
C64 N12 C63 125.8(9) . .
C65 N12 C63 123.7(9) . .
N9 C45 N9 107.7(11) . 6_466
N9 C45 Pd2 126.2(5) . .
N9 C45 Pd2 126.2(5) 6_466 .
C47 C46 C46 121.1(5) . 6_466
C47 C46 N9 132.6(8) . .
C46 C46 N9 106.3(5) 6_466 .
C48 C47 C46 117.6(9) . .
C48 C47 H47 121.2 . .
C46 C47 H47 121.2 . .
C47 C48 C48 121.3(6) . 6_466
C47 C48 H48 119.4 . .
C48 C48 H48 119.4 6_466 .
N9 C49 C50 113.1(8) . .
N9 C49 H49A 109.0 . .
C50 C49 H49A 109.0 . .
N9 C49 H49B 109.0 . .
C50 C49 H49B 109.0 . .
H49A C49 H49B 107.8 . .
C51 C50 C49 112.4(8) . .
C51 C50 H50A 109.1 . .
C49 C50 H50A 109.1 . .
C51 C50 H50B 109.1 . .
C49 C50 H50B 109.1 . .
H50A C50 H50B 107.9 . .
C50 C51 C52 110.2(10) . .
C50 C51 H51A 109.6 . .
C52 C51 H51A 109.6 . .
C50 C51 H51B 109.6 . .
C52 C51 H51B 109.6 . .
H51A C51 H51B 108.1 . .
N10 C52 C51 111.8(10) . .
N10 C52 H52A 109.3 . .
C51 C52 H52A 109.3 . .
N10 C52 H52B 109.3 . .
C51 C52 H52B 109.3 . .
H52A C52 H52B 107.9 . .
N10 C53 N11 107.7(8) . .
N10 C53 Pd2 128.4(7) . .
N11 C53 Pd2 123.6(7) . .
C59 C54 N10 107.6(9) . .
C59 C54 C55 123.5(12) . .
N10 C54 C55 128.8(12) . .
C56 C55 C54 112.1(15) . .
C56 C55 H55 123.9 . .
C54 C55 H55 123.9 . .
C57 C56 C55 125.9(15) . .
C57 C56 H56 117.1 . .
C55 C56 H56 117.1 . .
C56 C57 C58 119.6(15) . .
C56 C57 H57 120.2 . .
C58 C57 H57 120.2 . .
C59 C58 C57 119.0(17) . .
C59 C58 H58 120.5 . .
C57 C58 H58 120.5 . .
C58 C59 N11 133.6(14) . .
C58 C59 C54 119.7(13) . .
N11 C59 C54 106.7(10) . .
N11 C60 C61 111.6(10) . .
N11 C60 H60A 109.3 . .
C61 C60 H60A 109.3 . .
N11 C60 H60B 109.3 . .
C61 C60 H60B 109.3 . .
H60A C60 H60B 108.0 . .
C60 C61 C62 110.9(11) . .
C60 C61 H61A 109.5 . .
C62 C61 H61A 109.5 . .
C60 C61 H61B 109.5 . .
C62 C61 H61B 109.5 . .
H61A C61 H61B 108.0 . .
C61 C62 C63 115.6(10) . .
C61 C62 H62A 108.4 . .
C63 C62 H62A 108.4 . .
C61 C62 H62B 108.4 . .
C63 C62 H62B 108.4 . .
H62A C62 H62B 107.5 . .
N12 C63 C62 110.1(10) . .
N12 C63 H63A 109.6 . .
C62 C63 H63A 109.6 . .
N12 C63 H63B 109.6 . .
C62 C63 H63B 109.6 . .
H63A C63 H63B 108.1 . .
N12 C64 N12 105.6(12) 6_466 .
N12 C64 Pd2 127.2(6) 6_466 .
N12 C64 Pd2 127.2(6) . .
C65 C65 N12 106.7(6) 6_466 .
C65 C65 C66 123.7(8) 6_466 .
N12 C65 C66 128.7(12) . .
C65 C66 C67 112.1(13) . .
C65 C66 H66 124.0 . .
C67 C66 H66 124.0 . .
C67 C67 C66 123.5(8) 6_466 .
C67 C67 H67 118.3 6_466 .
C66 C67 H67 118.3 . .

loop_
_geom_bond_atom_site_label_1
_geom_bond_atom_site_label_2
_geom_bond_distance
_geom_bond_site_symmetry_2
Pd1 C12 2.029(9) .
Pd1 C34 2.039(9) .
Pd1 C23 2.051(9) .
Pd1 C1 2.100(10) .
N1 C1 1.336(13) .
N1 C2 1.404(13) .
N1 C44 1.451(15) .
N2 C1 1.329(12) .
N2 C7 1.399(14) .
N2 C8 1.411(13) .
N3 C12 1.352(11) .
N3 C13 1.385(12) .
N3 C11 1.429(14) .
N4 C12 1.363(12) .
N4 C18 1.415(13) .
N4 C19 1.500(13) .
N5 C23 1.357(12) .
N5 C24 1.393(13) .
N5 C22 1.500(14) .
N6 C23 1.334(12) .
N6 C29 1.405(14) .
N6 C30 1.439(14) .
N7 C34 1.376(12) .
N7 C40 1.404(12) .
N7 C41 1.492(14) .
N8 C34 1.355(12) .
N8 C35 1.391(12) .
N8 C33 1.428(14) .
F1 P1 1.636(13) .
F2 P1 1.521(10) .
F3 P1 1.591(10) .
F4 P1 1.481(13) .
F5 P1 1.553(12) .
F6 P1 1.526(11) .
F7 P2 1.598(10) .
F8 P2 1.584(10) .
F9 P2 1.574(8) .
F10 P2 1.593(9) .
F11 P2 1.558(9) .
F12 P2 1.574(10) .
F13 P3 1.459(18) .
F14 P3 1.585(18) .
F15 P3 1.526(15) .
F16 P3 1.624(18) .
F17 P3 1.619(15) .
F18 P3 1.459(17) .
F13' P3 1.50(2) .
F14' P3 1.63(2) .
F15' P3 1.70(2) .
F16' P3 1.492(18) .
F17' P3 1.48(2) .
F18' P3 1.508(18) .
C2 C7 1.368(17) .
C2 C3 1.386(17) .
C3 C4 1.400(18) .
C3 H3 0.9300 .
C4 C5 1.344(18) .
C4 H4 0.9300 .
C5 C6 1.375(18) .
C5 H5 0.9300 .
C6 C7 1.411(16) .
C6 H6 0.9300 .
C8 C9 1.415(18) .
C8 H8A 0.9700 .
C8 H8B 0.9700 .
C9 C10 1.461(18) .
C9 H9A 0.9700 .
C9 H9B 0.9700 .
C10 C11 1.628(18) .
C10 H10A 0.9700 .
C10 H10B 0.9700 .
C11 H11A 0.9700 .
C11 H11B 0.9700 .
C13 C14 1.364(14) .
C13 C18 1.379(14) .
C14 C15 1.388(15) .
C14 H14 0.9300 .
C15 C16 1.327(17) .
C15 H15 0.9300 .
C16 C17 1.374(17) .
C16 H16 0.9300 .
C17 C18 1.340(16) .
C17 H17 0.9300 .
C19 C20 1.618(18) .
C19 H19A 0.9700 .
C19 H19B 0.9700 .
C20 C21 1.535(16) .
C20 H20A 0.9700 .
C20 H20B 0.9700 .
C21 C22 1.507(18) .
C21 H21A 0.9700 .
C21 H21B 0.9700 .
C22 H22A 0.9700 .
C22 H22B 0.9700 .
C24 C29 1.386(16) .
C24 C25 1.424(16) .
C25 C26 1.379(19) .
C25 H25 0.9300 .
C26 C27 1.37(2) .
C26 H26 0.9300 .
C27 C28 1.39(2) .
C27 H27 0.9300 .
C28 C29 1.335(17) .
C28 H28 0.9300 .
C30 C31 1.37(2) .
C30 H30A 0.9700 .
C30 H30B 0.9700 .
C31 C32 1.472(18) .
C31 H31A 0.9700 .
C31 H31B 0.9700 .
C32 C33 1.77(2) .
C32 H32A 0.9700 .
C32 H32B 0.9700 .
C33 H33A 0.9700 .
C33 H33B 0.9700 .
C35 C36 1.378(14) .
C35 C40 1.382(15) .
C36 C37 1.344(16) .
C36 H36 0.9300 .
C37 C38 1.429(17) .
C37 H37 0.9300 .
C38 C39 1.369(15) .
C38 H38 0.9300 .
C39 C40 1.367(14) .
C39 H39 0.9300 .
C41 C42 1.631(18) .
C41 H41A 0.9700 .
C41 H41B 0.9700 .
C42 C43 1.496(16) .
C42 H42A 0.9700 .
C42 H42B 0.9700 .
C43 C44 1.495(17) .
C43 H43A 0.9700 .
C43 H43B 0.9700 .
C44 H44A 0.9700 .
C44 H44B 0.9700 .
Pd2 C53 2.037(9) .
Pd2 C53 2.037(9) 6_466
Pd2 C45 2.064(13) .
Pd2 C64 2.069(14) .
N9 C45 1.356(10) .
N9 C46 1.417(12) .
N9 C49 1.442(12) .
N10 C53 1.352(12) .
N10 C54 1.423(14) .
N10 C52 1.444(14) .
N11 C59 1.376(14) .
N11 C53 1.392(13) .
N11 C60 1.456(14) .
N12 C64 1.357(12) .
N12 C65 1.385(15) .
N12 C63 1.493(13) .
C45 N9 1.356(10) 6_466
C46 C47 1.389(13) .
C46 C46 1.396(18) 6_466
C47 C48 1.371(14) .
C47 H47 0.9300 .
C48 C48 1.41(2) 6_466
C48 H48 0.9300 .
C49 C50 1.536(14) .
C49 H49A 0.9700 .
C49 H49B 0.9700 .
C50 C51 1.519(16) .
C50 H50A 0.9700 .
C50 H50B 0.9700 .
C51 C52 1.548(15) .
C51 H51A 0.9700 .
C51 H51B 0.9700 .
C52 H52A 0.9700 .
C52 H52B 0.9700 .
C54 C59 1.388(17) .
C54 C55 1.438(17) .
C55 C56 1.37(2) .
C55 H55 0.9300 .
C56 C57 1.34(2) .
C56 H56 0.9300 .
C57 C58 1.41(2) .
C57 H57 0.9300 .
C58 C59 1.333(18) .
C58 H58 0.9300 .
C60 C61 1.506(16) .
C60 H60A 0.9700 .
C60 H60B 0.9700 .
C61 C62 1.536(19) .
C61 H61A 0.9700 .
C61 H61B 0.9700 .
C62 C63 1.542(19) .
C62 H62A 0.9700 .
C62 H62B 0.9700 .
C63 H63A 0.9700 .
C63 H63B 0.9700 .
C64 N12 1.357(12) 6_466
C65 C65 1.36(2) 6_466
C65 C66 1.390(17) .
C66 C67 1.42(2) .
C66 H66 0.9300 .
C67 C67 1.35(3) 6_466
C67 H67 0.9300 .

loop_
_geom_torsion_atom_site_label_1
_geom_torsion_atom_site_label_2
_geom_torsion_atom_site_label_3
_geom_torsion_atom_site_label_4
_geom_torsion
_geom_torsion_site_symmetry_1
_geom_torsion_site_symmetry_4
C7 N2 C1 N1 0.8(10) . .
C8 N2 C1 N1 -179.6(10) . .
C7 N2 C1 Pd1 -179.1(6) . .
C8 N2 C1 Pd1 0.5(15) . .
C2 N1 C1 N2 -0.5(11) . .
C44 N1 C1 N2 179.1(11) . .
C2 N1 C1 Pd1 179.4(7) . .
C44 N1 C1 Pd1 -1.0(16) . .
C1 N1 C2 C7 0.0(11) . .
C44 N1 C2 C7 -179.7(10) . .
C1 N1 C2 C3 -178.4(12) . .
C44 N1 C2 C3 1.9(18) . .
C7 C2 C3 C4 2.9(17) . .
N1 C2 C3 C4 -179.0(11) . .
C2 C3 C4 C5 -1.3(19) . .
C3 C4 C5 C6 -1(2) . .
C4 C5 C6 C7 2.4(18) . .
C3 C2 C7 N2 179.1(10) . .
N1 C2 C7 N2 0.5(10) . .
C3 C2 C7 C6 -1.8(16) . .
N1 C2 C7 C6 179.6(9) . .
C1 N2 C7 C2 -0.8(10) . .
C8 N2 C7 C2 179.6(10) . .
C1 N2 C7 C6 -179.8(10) . .
C8 N2 C7 C6 0.6(16) . .
C5 C6 C7 C2 -0.9(16) . .
C5 C6 C7 N2 178.0(10) . .
C1 N2 C8 C9 -112.6(13) . .
C7 N2 C8 C9 66.8(15) . .
N2 C8 C9 C10 56.5(17) . .
C8 C9 C10 C11 61.2(15) . .
C12 N3 C11 C10 81.9(13) . .
C13 N3 C11 C10 -80.6(12) . .
C9 C10 C11 N3 -134.0(11) . .
C13 N3 C12 N4 -0.5(11) . .
C11 N3 C12 N4 -164.7(10) . .
C13 N3 C12 Pd1 -176.2(7) . .
C11 N3 C12 Pd1 19.6(14) . .
C18 N4 C12 N3 -0.2(11) . .
C19 N4 C12 N3 -168.5(10) . .
C18 N4 C12 Pd1 175.7(7) . .
C19 N4 C12 Pd1 7.4(15) . .
C12 N3 C13 C14 177.2(10) . .
C11 N3 C13 C14 -18.4(17) . .
C12 N3 C13 C18 1.0(11) . .
C11 N3 C13 C18 165.4(10) . .
C18 C13 C14 C15 -1.3(14) . .
N3 C13 C14 C15 -177.1(10) . .
C13 C14 C15 C16 0.5(17) . .
C14 C15 C16 C17 1(2) . .
C15 C16 C17 C18 -1(2) . .
C16 C17 C18 C13 0.5(19) . .
C16 C17 C18 N4 178.8(12) . .
C14 C13 C18 C17 0.8(17) . .
N3 C13 C18 C17 177.6(11) . .
C14 C13 C18 N4 -177.9(9) . .
N3 C13 C18 N4 -1.1(11) . .
C12 N4 C18 C17 -177.7(13) . .
C19 N4 C18 C17 -9.0(19) . .
C12 N4 C18 C13 0.8(11) . .
C19 N4 C18 C13 169.5(10) . .
C12 N4 C19 C20 89.0(12) . .
C18 N4 C19 C20 -78.0(12) . .
N4 C19 C20 C21 -139.0(11) . .
C19 C20 C21 C22 66.3(14) . .
C23 N5 C22 C21 -110.2(12) . .
C24 N5 C22 C21 72.5(15) . .
C20 C21 C22 N5 50.2(15) . .
C29 N6 C23 N5 2.7(11) . .
C30 N6 C23 N5 -175.8(11) . .
C29 N6 C23 Pd1 -175.8(7) . .
C30 N6 C23 Pd1 5.7(16) . .
C24 N5 C23 N6 -2.0(11) . .
C22 N5 C23 N6 -179.6(11) . .
C24 N5 C23 Pd1 176.5(7) . .
C22 N5 C23 Pd1 -1.1(15) . .
C23 N5 C24 C29 0.7(12) . .
C22 N5 C24 C29 178.4(11) . .
C23 N5 C24 C25 -177.1(13) . .
C22 N5 C24 C25 1(2) . .
C29 C24 C25 C26 5(2) . .
N5 C24 C25 C26 -177.9(13) . .
C24 C25 C26 C27 -6(2) . .
C25 C26 C27 C28 8(3) . .
C26 C27 C28 C29 -7(3) . .
C27 C28 C29 C24 5(2) . .
C27 C28 C29 N6 -179.1(15) . .
N5 C24 C29 C28 177.6(12) . .
C25 C24 C29 C28 -4.3(19) . .
N5 C24 C29 N6 0.8(12) . .
C25 C24 C29 N6 178.9(12) . .
C23 N6 C29 C28 -178.3(15) . .
C30 N6 C29 C28 0(2) . .
C23 N6 C29 C24 -2.2(12) . .
C30 N6 C29 C24 176.3(11) . .
C23 N6 C30 C31 -111.2(14) . .
C29 N6 C30 C31 70.4(16) . .
N6 C30 C31 C32 46(2) . .
C30 C31 C32 C33 61.4(19) . .
C34 N8 C33 C32 91.2(11) . .
C35 N8 C33 C32 -74.8(14) . .
C31 C32 C33 N8 -129.8(12) . .
C35 N8 C34 N7 -2.9(10) . .
C33 N8 C34 N7 -170.3(11) . .
C35 N8 C34 Pd1 172.7(7) . .
C33 N8 C34 Pd1 5.3(14) . .
C40 N7 C34 N8 0.6(10) . .
C41 N7 C34 N8 -162.4(10) . .
C40 N7 C34 Pd1 -175.0(7) . .
C41 N7 C34 Pd1 22.1(14) . .
C34 N8 C35 C36 179.2(12) . .
C33 N8 C35 C36 -13.2(19) . .
C34 N8 C35 C40 4.0(11) . .
C33 N8 C35 C40 171.6(11) . .
C40 C35 C36 C37 -0.7(18) . .
N8 C35 C36 C37 -175.3(11) . .
C35 C36 C37 C38 -4.3(19) . .
C36 C37 C38 C39 5.5(18) . .
C37 C38 C39 C40 -1.7(16) . .
C38 C39 C40 C35 -3.2(16) . .
C38 C39 C40 N7 -178.1(10) . .
C36 C35 C40 C39 4.5(16) . .
N8 C35 C40 C39 -179.6(9) . .
C36 C35 C40 N7 -179.4(10) . .
N8 C35 C40 N7 -3.5(11) . .
C34 N7 C40 C39 177.4(10) . .
C41 N7 C40 C39 -18.8(17) . .
C34 N7 C40 C35 1.9(11) . .
C41 N7 C40 C35 165.7(10) . .
C34 N7 C41 C42 74.0(13) . .
C40 N7 C41 C42 -87.0(12) . .
N7 C41 C42 C43 -139.8(10) . .
C41 C42 C43 C44 69.2(14) . .
C1 N1 C44 C43 -108.9(13) . .
C2 N1 C44 C43 70.7(15) . .
C42 C43 C44 N1 52.8(16) . .
C46 N9 C45 N9 0.5(4) . 6_466
C49 N9 C45 N9 175.1(10) . 6_466
C46 N9 C45 Pd2 -179.5(4) . .
C49 N9 C45 Pd2 -4.9(10) . .
C45 N9 C46 C47 -179.4(9) . .
C49 N9 C46 C47 5.6(15) . .
C45 N9 C46 C46 -1.2(11) . 6_466
C49 N9 C46 C46 -176.2(9) . 6_466
C46 C46 C47 C48 1.0(16) 6_466 .
N9 C46 C47 C48 178.9(9) . .
C46 C47 C48 C48 0.4(17) . 6_466
C45 N9 C49 C50 -108.0(9) . .
C46 N9 C49 C50 66.1(11) . .
N9 C49 C50 C51 57.0(11) . .
C49 C50 C51 C52 59.7(11) . .
C53 N10 C52 C51 88.7(11) . .
C54 N10 C52 C51 -81.5(11) . .
C50 C51 C52 N10 -141.0(9) . .
C54 N10 C53 N11 -0.7(10) . .
C52 N10 C53 N11 -172.5(8) . .
C54 N10 C53 Pd2 -173.9(7) . .
C52 N10 C53 Pd2 14.3(13) . .
C59 N11 C53 N10 0.3(11) . .
C60 N11 C53 N10 -175.5(9) . .
C59 N11 C53 Pd2 173.9(7) . .
C60 N11 C53 Pd2 -1.9(13) . .
C53 N10 C54 C59 0.9(11) . .
C52 N10 C54 C59 172.3(9) . .
C53 N10 C54 C55 179.9(11) . .
C52 N10 C54 C55 -8.7(17) . .
C59 C54 C55 C56 0.0(17) . .
N10 C54 C55 C56 -178.8(11) . .
C54 C55 C56 C57 2(2) . .
C55 C56 C57 C58 -4(3) . .
C56 C57 C58 C59 4(2) . .
C57 C58 C59 N11 177.7(12) . .
C57 C58 C59 C54 -2.1(19) . .
C53 N11 C59 C58 -179.5(13) . .
C60 N11 C59 C58 -3.7(19) . .
C53 N11 C59 C54 0.3(11) . .
C60 N11 C59 C54 176.1(9) . .
N10 C54 C59 C58 179.1(10) . .
C55 C54 C59 C58 0.1(18) . .
N10 C54 C59 N11 -0.7(11) . .
C55 C54 C59 N11 -179.7(10) . .
C59 N11 C60 C61 -74.1(14) . .
C53 N11 C60 C61 101.0(12) . .
N11 C60 C61 C62 -137.9(12) . .
C60 C61 C62 C63 62.1(16) . .
C64 N12 C63 C62 -103.7(12) . .
C65 N12 C63 C62 70.9(16) . .
C61 C62 C63 N12 47.8(15) . .
C65 N12 C64 N12 -2.1(8) . 6_466
C63 N12 C64 N12 173.1(14) . 6_466
C65 N12 C64 Pd2 177.9(8) . .
C63 N12 C64 Pd2 -6.9(14) . .
C64 N12 C65 C65 6(2) . 6_466
C63 N12 C65 C65 -169.8(15) . 6_466
C64 N12 C65 C66 174.2(15) . .
C63 N12 C65 C66 -1(2) . .
C65 C65 C66 C67 -11(3) 6_466 .
N12 C65 C66 C67 -178.3(17) . .
C65 C66 C67 C67 7(4) . 6_466

loop_
_platon_squeeze_void_nr
_platon_squeeze_void_average_x
_platon_squeeze_void_average_y
_platon_squeeze_void_average_z
_platon_squeeze_void_volume
_platon_squeeze_void_count_electrons
_platon_squeeze_void_content
1 0.008 0.992 0.250 591 83 ' '
2 -0.008 0.008 0.750 591 83 ' '
3 0.508 0.508 0.000 591 83 ' '
4 0.492 0.492 0.500 591 83 ' '
